data_2018050
loop_
_publ_author_name
'Bungu, Peter N.'
'Kirsten, Leo'
'Otto, Stefanus'

_publ_section_title
;
 <i>trans</i>-Dichloridobis(4,8-dimethyl-2-phenyl-2-phosphabicyclo[3.3.1]nonane-\k<i>P</i>)platinum(II)
;
_journal_coeditor_code BI3013
_journal_issue 5
_journal_name_full 'Acta Crystallographica Section C'
_journal_page_first m154
_journal_page_last m156
_journal_paper_doi 10.1107/S0108270111013242
_journal_volume 67
_journal_year 2011
_chemical_formula_iupac '[Pt Cl2 (C16 H23 P)2]'
_chemical_formula_moiety 'C32 H46 Cl2 P2 Pt'
_chemical_formula_sum 'C32 H46 Cl2 P2 Pt'
_chemical_formula_weight 758.62
_chemical_name_systematic
;
<i>trans</i>-Dichloridobis(4,8-dimethyl-2-phenyl-2-
phosphabicyclo[3.3.1]nonane-\k<i>P</i>)platinum(II)
;
_space_group_IT_number 96
_symmetry_cell_setting tetragonal
_symmetry_space_group_name_Hall 'P 4nw 2abw'
_symmetry_space_group_name_H-M 'P 43 21 2'
_atom_sites_solution_hydrogens geom
_atom_sites_solution_primary direct
_atom_sites_solution_secondary difmap
_audit_creation_method SHELXL-97
_cell_angle_alpha 90.00
_cell_angle_beta 90.00
_cell_angle_gamma 90.00
_cell_formula_units_Z 4
_cell_length_a 9.59090(10)
_cell_length_b 9.59090(10)
_cell_length_c 33.2924(9)
_cell_measurement_reflns_used 6453
_cell_measurement_temperature 100(2)
_cell_measurement_theta_max 22.98
_cell_measurement_theta_min 2.45
_cell_volume 3062.41(9)
_computing_cell_refinement 'SAINT-Plus (Bruker, 2004)'
_computing_data_collection 'APEX2 (Bruker, 2008)'
_computing_data_reduction 'SAINT-Plus and XPREP (Bruker, 2004)'
_computing_molecular_graphics 'DIAMOND (Brandenburg, 2001)'
_computing_publication_material 'SHELXL97 (Sheldrick, 2008)'
_computing_structure_refinement 'SHELXL97 (Sheldrick, 2008)'
_computing_structure_solution 'SHELXS97 (Sheldrick, 2008)'
_diffrn_ambient_temperature 100(2)
_diffrn_detector_area_resol_mean 8.4
_diffrn_measured_fraction_theta_full 0.991
_diffrn_measured_fraction_theta_max 0.991
_diffrn_measurement_device_type 'Bruker X8 APEXII 4K Kappa CCD'
_diffrn_measurement_method '\f and \w scans'
_diffrn_radiation_monochromator graphite
_diffrn_radiation_source 'fine-focus sealed tube'
_diffrn_radiation_type MoK\a
_diffrn_radiation_wavelength 0.71073
_diffrn_reflns_av_R_equivalents 0.0826
_diffrn_reflns_av_sigmaI/netI 0.0681
_diffrn_reflns_limit_h_max 10
_diffrn_reflns_limit_h_min -12
_diffrn_reflns_limit_k_max 12
_diffrn_reflns_limit_k_min -8
_diffrn_reflns_limit_l_max 34
_diffrn_reflns_limit_l_min -43
_diffrn_reflns_number 31409
_diffrn_reflns_theta_full 28.30
_diffrn_reflns_theta_max 28.30
_diffrn_reflns_theta_min 3.52
_diffrn_standards_number 0
_exptl_absorpt_coefficient_mu 4.881
_exptl_absorpt_correction_T_max 0.364
_exptl_absorpt_correction_T_min 0.273
_exptl_absorpt_correction_type multi-scan
_exptl_absorpt_process_details '(SADABS; Bruker, 2008)'
_exptl_crystal_colour yellow
_exptl_crystal_density_diffrn 1.645
_exptl_crystal_density_method 'not measured'
_exptl_crystal_description block
_exptl_crystal_F_000 1520
_exptl_crystal_size_max 0.37
_exptl_crystal_size_mid 0.24
_exptl_crystal_size_min 0.22
_refine_diff_density_max 1.193
_refine_diff_density_min -1.422
_refine_ls_abs_structure_details 'Flack (1983), 1505 Friedel pairs'
_refine_ls_abs_structure_Flack 0.010(10)
_refine_ls_extinction_method none
_refine_ls_goodness_of_fit_ref 1.146
_refine_ls_hydrogen_treatment constr
_refine_ls_matrix_type full
_refine_ls_number_parameters 180
_refine_ls_number_reflns 3782
_refine_ls_number_restraints 2
_refine_ls_restrained_S_all 1.147
_refine_ls_R_factor_all 0.0553
_refine_ls_R_factor_gt 0.0420
_refine_ls_shift/su_max 0.000
_refine_ls_shift/su_mean 0.000
_refine_ls_structure_factor_coef Fsqd
_refine_ls_weighting_details 'calc w=1/[\s^2^(Fo^2^)+(0.0000P)^2^+6.9783P] where P=(Fo^2^+2Fc^2^)/3'
_refine_ls_weighting_scheme calc
_refine_ls_wR_factor_gt 0.0645
_refine_ls_wR_factor_ref 0.0674
_reflns_number_gt 3209
_reflns_number_total 3782
_reflns_threshold_expression I>2\s(I)
_cod_data_source_file bi3013.cif
_cod_data_source_block I
_cod_depositor_comments
;
The following automatic conversions were performed:

data name '_iucr_refine_instruction_details' was replaced with
'_iucr_refine_instructions_details' as specified in the replacement
file 'data/replacement-values/replacement_tags.lst'.

Automatic conversion script
Id: cif_correct_tags 9268 2022-04-12 08:56:07Z antanas 
;
_cod_database_code 2018050
_cod_database_fobs_code 2018050

loop_
_symmetry_equiv_pos_as_xyz
'x, y, z'
'-x, -y, z+1/2'
'x+1/2, -y+1/2, -z+1/4'
'-x+1/2, y+1/2, -z+3/4'
'-y, -x, -z+1/2'
'y, x, -z'
'y+1/2, -x+1/2, z+1/4'
'-y+1/2, x+1/2, z+3/4'

loop_
_atom_site_type_symbol
_atom_site_label
_atom_site_fract_x
_atom_site_fract_y
_atom_site_fract_z
_atom_site_U_iso_or_equiv
_atom_site_adp_type
_atom_site_calc_flag
_atom_site_refinement_flags
_atom_site_occupancy
_atom_site_disorder_assembly
_atom_site_disorder_group
Pt Pt1 0.02824(2) 0.02824(2) 0.0000 0.02014(9) Uani d S 1 . .
Cl Cl1 0.13895(16) -0.06895(16) 0.05573(4) 0.0277(4) Uani d . 1 . .
P P2 -0.11680(16) 0.14649(16) 0.04363(4) 0.0214(3) Uani d . 1 . .
C C1 -0.0416(7) 0.2564(6) 0.08386(15) 0.0242(14) Uani d . 1 B .
H H1 0.0114 0.1936 0.1023 0.029 Uiso calc R 1 . .
C C3 -0.2444(6) 0.2641(6) 0.02059(17) 0.0304(14) Uani d . 1 B .
H H3A -0.1945 0.3256 0.0015 0.036 Uiso calc R 1 . .
H H3B -0.3107 0.2071 0.0048 0.036 Uiso calc R 1 . .
C C4 -0.3287(7) 0.3562(7) 0.04924(19) 0.0400(17) Uani d D 1 . .
H H4A -0.3902 0.2883 0.0636 0.048 Uiso calc PR 0.50 A 1
H H4B -0.3592 0.4362 0.0321 0.048 Uiso calc PR 0.50 A 2
C C5 -0.2461(7) 0.4254(7) 0.0834(2) 0.0341(17) Uani d . 1 B .
H H5 -0.3159 0.4689 0.1018 0.041 Uiso calc R 1 . .
C C6 -0.1484(7) 0.5413(8) 0.0697(2) 0.0386(17) Uani d . 1 . .
H H6A -0.2000 0.6030 0.0511 0.046 Uiso calc R 1 B .
H H6B -0.1221 0.5976 0.0934 0.046 Uiso calc R 1 . .
C C7 -0.0161(6) 0.4933(6) 0.04896(18) 0.0329(16) Uani d . 1 B .
H H7A 0.0485 0.5734 0.0468 0.039 Uiso calc R 1 . .
H H7B -0.0396 0.4630 0.0214 0.039 Uiso calc R 1 . .
C C8 0.0588(7) 0.3739(7) 0.07044(18) 0.0283(17) Uani d . 1 . .
H H8 0.0976 0.4148 0.0957 0.034 Uiso calc R 1 B .
C C9 -0.1633(7) 0.3203(7) 0.10820(18) 0.0305(16) Uani d . 1 . .
H H9A -0.2263 0.2448 0.1173 0.037 Uiso calc R 1 B .
H H9B -0.1256 0.3673 0.1324 0.037 Uiso calc R 1 . .
C C10A -0.4311(11) 0.4562(11) 0.0298(3) 0.041(3) Uani d PD 0.50 B 1
H H10A -0.4948 0.4039 0.0123 0.062 Uiso calc PR 0.50 B 1
H H10B -0.3799 0.5249 0.0137 0.062 Uiso calc PR 0.50 B 1
H H10C -0.4848 0.5042 0.0506 0.062 Uiso calc PR 0.50 B 1
C C10B -0.4639(11) 0.2847(15) 0.0608(4) 0.047(4) Uani d PD 0.50 B 2
H H10D -0.4453 0.2149 0.0817 0.071 Uiso calc PR 0.50 B 2
H H10E -0.5038 0.2388 0.0372 0.071 Uiso calc PR 0.50 B 2
H H10F -0.5298 0.3541 0.0711 0.071 Uiso calc PR 0.50 B 2
C C11 0.1822(7) 0.3252(7) 0.04652(18) 0.0326(16) Uani d . 1 B .
H H11A 0.1516 0.2976 0.0196 0.049 Uiso calc R 1 . .
H H11B 0.2253 0.2453 0.0600 0.049 Uiso calc R 1 . .
H H11C 0.2503 0.4011 0.0444 0.049 Uiso calc R 1 . .
C C21 -0.2189(6) 0.0173(7) 0.07102(16) 0.0239(14) Uani d . 1 . .
C C22 -0.1751(6) -0.0430(7) 0.10688(16) 0.0237(13) Uani d . 1 . .
H H22 -0.0896 -0.0130 0.1185 0.028 Uiso calc R 1 . .
C C23 -0.2508(7) -0.1438(7) 0.12603(18) 0.0288(15) Uani d . 1 . .
H H23 -0.2183 -0.1818 0.1507 0.035 Uiso calc R 1 . .
C C24 -0.3737(7) -0.1902(7) 0.1098(2) 0.0307(16) Uani d . 1 . .
H H24 -0.4273 -0.2592 0.1232 0.037 Uiso calc R 1 . .
C C25 -0.4184(9) -0.1361(8) 0.0740(2) 0.047(2) Uani d . 1 . .
H H25 -0.5029 -0.1683 0.0623 0.057 Uiso calc R 1 . .
C C26 -0.3409(8) -0.0350(9) 0.0548(2) 0.051(2) Uani d . 1 . .
H H26 -0.3723 -0.0002 0.0296 0.061 Uiso calc R 1 . .

loop_
_atom_site_aniso_label
_atom_site_aniso_U_11
_atom_site_aniso_U_22
_atom_site_aniso_U_33
_atom_site_aniso_U_12
_atom_site_aniso_U_13
_atom_site_aniso_U_23
Pt1 0.02319(11) 0.02319(11) 0.01406(12) -0.00274(14) -0.00116(9) 0.00116(9)
Cl1 0.0303(9) 0.0402(11) 0.0127(6) 0.0100(7) 0.0031(6) 0.0069(6)
P2 0.0231(10) 0.0261(10) 0.0151(7) -0.0033(6) -0.0014(6) -0.0018(6)
C1 0.032(4) 0.031(4) 0.010(3) -0.002(3) -0.001(3) -0.003(2)
C3 0.031(4) 0.029(4) 0.031(3) -0.003(3) -0.007(3) -0.001(3)
C4 0.037(5) 0.033(5) 0.051(4) 0.007(3) -0.011(3) -0.014(3)
C5 0.036(4) 0.025(4) 0.042(4) 0.001(3) 0.003(3) -0.009(3)
C6 0.044(4) 0.032(4) 0.040(4) -0.008(4) -0.007(3) -0.002(4)
C7 0.037(4) 0.030(4) 0.031(3) -0.011(3) -0.006(3) 0.003(2)
C8 0.032(4) 0.030(4) 0.023(3) -0.015(3) -0.004(3) -0.001(3)
C9 0.035(4) 0.027(4) 0.029(3) -0.006(3) 0.012(3) -0.008(3)
C10A 0.025(7) 0.037(8) 0.062(8) 0.009(5) -0.009(6) -0.023(7)
C10B 0.034(8) 0.072(11) 0.035(8) 0.001(9) 0.010(8) -0.016(7)
C11 0.027(4) 0.044(5) 0.027(3) -0.010(3) -0.003(3) -0.002(3)
C21 0.025(3) 0.028(4) 0.019(3) -0.003(3) 0.002(2) -0.005(3)
C22 0.019(3) 0.027(4) 0.026(3) 0.005(3) 0.008(2) 0.000(3)
C23 0.029(4) 0.027(4) 0.030(3) 0.005(3) 0.008(3) 0.004(3)
C24 0.032(4) 0.023(4) 0.037(4) -0.002(3) 0.014(3) -0.002(3)
C25 0.043(5) 0.049(5) 0.050(5) -0.027(4) -0.015(4) 0.007(4)
C26 0.056(5) 0.054(5) 0.043(4) -0.029(5) -0.018(4) 0.015(4)

loop_
_atom_type_symbol
_atom_type_description
_atom_type_scat_dispersion_real
_atom_type_scat_dispersion_imag
_atom_type_scat_source
C C 0.0033 0.0016 'International Tables Vol C Tables 4.2.6.8 and 6.1.1.4'
H H 0.0000 0.0000 'International Tables Vol C Tables 4.2.6.8 and 6.1.1.4'
P P 0.1023 0.0942 'International Tables Vol C Tables 4.2.6.8 and 6.1.1.4'
Cl Cl 0.1484 0.1585 'International Tables Vol C Tables 4.2.6.8 and 6.1.1.4'
Pt Pt -1.7033 8.3905 'International Tables Vol C Tables 4.2.6.8 and 6.1.1.4'

loop_
_geom_angle_atom_site_label_1
_geom_angle_atom_site_label_2
_geom_angle_atom_site_label_3
_geom_angle_site_symmetry_1
_geom_angle_site_symmetry_3
_geom_angle
_geom_angle_publ_flag
P2 Pt1 P2 6 . 170.97(9) ?
P2 Pt1 Cl1 6 6 88.29(5) ?
P2 Pt1 Cl1 . 6 92.06(5) ?
P2 Pt1 Cl1 6 . 92.06(5) ?
P2 Pt1 Cl1 . . 88.29(5) ?
Cl1 Pt1 Cl1 6 . 175.49(8) ?
C21 P2 C3 . . 105.6(3) ?
C21 P2 C1 . . 103.6(3) ?
C3 P2 C1 . . 102.3(3) ?
C21 P2 Pt1 . . 107.7(2) ?
C3 P2 Pt1 . . 116.20(19) ?
C1 P2 Pt1 . . 120.0(2) ?
C9 C1 C8 . . 109.4(5) ?
C9 C1 P2 . . 108.1(4) ?
C8 C1 P2 . . 116.6(4) ?
C9 C1 H1 . . 107.5 ?
C8 C1 H1 . . 107.5 ?
P2 C1 H1 . . 107.5 ?
C4 C3 P2 . . 116.5(4) ?
C4 C3 H3A . . 108.2 ?
P2 C3 H3A . . 108.2 ?
C4 C3 H3B . . 108.2 ?
P2 C3 H3B . . 108.2 ?
H3A C3 H3B . . 107.3 ?
C10B C4 C3 . . 110.4(7) ?
C10A C4 C3 . . 116.1(6) ?
C10B C4 C5 . . 116.6(7) ?
C10A C4 C5 . . 112.1(6) ?
C3 C4 C5 . . 116.0(5) ?
C10A C4 H4A . . 103.5 ?
C3 C4 H4A . . 103.5 ?
C5 C4 H4A . . 103.5 ?
C10B C4 H4B . . 104.0 ?
C3 C4 H4B . . 104.0 ?
C5 C4 H4B . . 104.0 ?
H4A C4 H4B . . 126.8 ?
C6 C5 C9 . . 108.9(6) ?
C6 C5 C4 . . 114.3(6) ?
C9 C5 C4 . . 112.6(5) ?
C6 C5 H5 . . 106.9 ?
C9 C5 H5 . . 106.9 ?
C4 C5 H5 . . 106.9 ?
C7 C6 C5 . . 115.4(6) ?
C7 C6 H6A . . 108.4 ?
C5 C6 H6A . . 108.4 ?
C7 C6 H6B . . 108.4 ?
C5 C6 H6B . . 108.4 ?
H6A C6 H6B . . 107.5 ?
C6 C7 C8 . . 114.1(5) ?
C6 C7 H7A . . 108.7 ?
C8 C7 H7A . . 108.7 ?
C6 C7 H7B . . 108.7 ?
C8 C7 H7B . . 108.7 ?
H7A C7 H7B . . 107.6 ?
C11 C8 C7 . . 110.8(5) ?
C11 C8 C1 . . 114.7(5) ?
C7 C8 C1 . . 112.8(5) ?
C11 C8 H8 . . 105.9 ?
C7 C8 H8 . . 105.9 ?
C1 C8 H8 . . 105.9 ?
C5 C9 C1 . . 111.7(5) ?
C5 C9 H9A . . 109.3 ?
C1 C9 H9A . . 109.3 ?
C5 C9 H9B . . 109.3 ?
C1 C9 H9B . . 109.3 ?
H9A C9 H9B . . 107.9 ?
C4 C10A H10A . . 109.5 ?
C4 C10A H10B . . 109.5 ?
C4 C10A H10C . . 109.5 ?
C4 C10B H10D . . 109.5 ?
C4 C10B H10E . . 109.5 ?
H10D C10B H10E . . 109.5 ?
C4 C10B H10F . . 109.5 ?
H10D C10B H10F . . 109.5 ?
H10E C10B H10F . . 109.5 ?
C8 C11 H11A . . 109.5 ?
C8 C11 H11B . . 109.5 ?
H11A C11 H11B . . 109.5 ?
C8 C11 H11C . . 109.5 ?
H11A C11 H11C . . 109.5 ?
H11B C11 H11C . . 109.5 ?
C26 C21 C22 . . 116.1(6) ?
C26 C21 P2 . . 120.3(5) ?
C22 C21 P2 . . 123.3(4) ?
C23 C22 C21 . . 122.2(6) ?
C23 C22 H22 . . 118.9 ?
C21 C22 H22 . . 118.9 ?
C22 C23 C24 . . 120.1(6) ?
C22 C23 H23 . . 119.9 ?
C24 C23 H23 . . 119.9 ?
C25 C24 C23 . . 119.3(6) ?
C25 C24 H24 . . 120.3 ?
C23 C24 H24 . . 120.3 ?
C24 C25 C26 . . 120.1(7) ?
C24 C25 H25 . . 119.9 ?
C26 C25 H25 . . 119.9 ?
C25 C26 C21 . . 122.0(7) ?
C25 C26 H26 . . 119.0 ?
C21 C26 H26 . . 119.0 ?

loop_
_geom_bond_atom_site_label_1
_geom_bond_atom_site_label_2
_geom_bond_site_symmetry_2
_geom_bond_distance
_geom_bond_publ_flag
Pt1 P2 6 2.3088(14) ?
Pt1 P2 . 2.3088(14) ?
Pt1 Cl1 6 2.3320(13) ?
Pt1 Cl1 . 2.3320(13) ?
P2 C21 . 1.824(6) ?
P2 C3 . 1.833(5) ?
P2 C1 . 1.851(6) ?
C1 C9 . 1.548(8) ?
C1 C8 . 1.548(8) ?
C1 H1 . 1.000 ?
C3 C4 . 1.530(8) ?
C3 H3A . 0.990 ?
C3 H3B . 0.990 ?
C4 C10B . 1.517(5) ?
C4 C10A . 1.519(5) ?
C4 C5 . 1.535(9) ?
C4 H4A . 1.000 ?
C4 H4B . 1.000 ?
C5 C6 . 1.524(9) ?
C5 C9 . 1.526(9) ?
C5 H5 . 1.000 ?
C6 C7 . 1.515(9) ?
C6 H6A . 0.990 ?
C6 H6B . 0.990 ?
C7 C8 . 1.529(8) ?
C7 H7A . 0.990 ?
C7 H7B . 0.990 ?
C8 C11 . 1.501(9) ?
C8 H8 . 1.000 ?
C9 H9A . 0.990 ?
C9 H9B . 0.990 ?
C10A H10A . 0.980 ?
C10A H10B . 0.980 ?
C10A H10C . 0.980 ?
C10B H10D . 0.980 ?
C10B H10E . 0.980 ?
C10B H10F . 0.980 ?
C11 H11A . 0.980 ?
C11 H11B . 0.980 ?
C11 H11C . 0.980 ?
C21 C26 . 1.383(8) ?
C21 C22 . 1.391(8) ?
C22 C23 . 1.368(8) ?
C22 H22 . 0.950 ?
C23 C24 . 1.371(9) ?
C23 H23 . 0.950 ?
C24 C25 . 1.368(10) ?
C24 H24 . 0.950 ?
C25 C26 . 1.379(10) ?
C25 H25 . 0.950 ?
C26 H26 . 0.950 ?

loop_
_geom_torsion_atom_site_label_1
_geom_torsion_atom_site_label_2
_geom_torsion_atom_site_label_3
_geom_torsion_atom_site_label_4
_geom_torsion_site_symmetry_1
_geom_torsion_site_symmetry_2
_geom_torsion_site_symmetry_3
_geom_torsion_site_symmetry_4
_geom_torsion
_geom_torsion_publ_flag
Cl1 Pt1 P2 C21 6 . . . 120.39(19) ?
Cl1 Pt1 P2 C21 . . . . -64.10(19) ?
Cl1 Pt1 P2 C3 6 . . . 2.2(3) ?
Cl1 Pt1 P2 C3 . . . . 177.8(3) ?
Cl1 Pt1 P2 C1 6 . . . -121.7(2) ?
Cl1 Pt1 P2 C1 . . . . 53.9(2) ?
C21 P2 C1 C9 . . . . -59.4(4) ?
C3 P2 C1 C9 . . . . 50.2(4) ?
Pt1 P2 C1 C9 . . . . -179.5(3) ?
C21 P2 C1 C8 . . . . 176.9(5) ?
C3 P2 C1 C8 . . . . -73.5(6) ?
Pt1 P2 C1 C8 . . . . 56.9(6) ?
C21 P2 C3 C4 . . . . 68.0(6) ?
C1 P2 C3 C4 . . . . -40.1(6) ?
Pt1 P2 C3 C4 . . . . -172.7(4) ?
P2 C3 C4 C10B . . . . -92.1(8) ?
P2 C3 C4 C10A . . . . 178.3(7) ?
P2 C3 C4 C5 . . . . 43.4(8) ?
C10B C4 C5 C6 . . . . -156.6(8) ?
C10A C4 C5 C6 . . . . -65.9(9) ?
C3 C4 C5 C6 . . . . 70.7(8) ?
C10B C4 C5 C9 . . . . 78.6(9) ?
C10A C4 C5 C9 . . . . 169.3(7) ?
C3 C4 C5 C9 . . . . -54.1(8) ?
C9 C5 C6 C7 . . . . 51.8(7) ?
C4 C5 C6 C7 . . . . -75.0(7) ?
C5 C6 C7 C8 . . . . -46.0(7) ?
C6 C7 C8 C11 . . . . 175.7(5) ?
C6 C7 C8 C1 . . . . 45.6(7) ?
C9 C1 C8 C11 . . . . 179.9(5) ?
P2 C1 C8 C11 . . . . -57.1(7) ?
C9 C1 C8 C7 . . . . -52.0(6) ?
P2 C1 C8 C7 . . . . 71.0(6) ?
C6 C5 C9 C1 . . . . -59.1(7) ?
C4 C5 C9 C1 . . . . 68.7(7) ?
C8 C1 C9 C5 . . . . 60.2(7) ?
P2 C1 C9 C5 . . . . -67.8(6) ?
C3 P2 C21 C26 . . . . 39.5(7) ?
C1 P2 C21 C26 . . . . 146.6(6) ?
Pt1 P2 C21 C26 . . . . -85.3(6) ?
C3 P2 C21 C22 . . . . -146.2(5) ?
C1 P2 C21 C22 . . . . -39.1(6) ?
Pt1 P2 C21 C22 . . . . 89.0(5) ?
C26 C21 C22 C23 . . . . -2.7(9) ?
P2 C21 C22 C23 . . . . -177.3(5) ?
C21 C22 C23 C24 . . . . 0.8(9) ?
C22 C23 C24 C25 . . . . 1.0(10) ?
C23 C24 C25 C26 . . . . -0.6(12) ?
C24 C25 C26 C21 . . . . -1.5(13) ?
C22 C21 C26 C25 . . . . 3.1(11) ?
P2 C21 C26 C25 . . . . 177.8(7) ?
